data_4107959
loop_
_publ_author_name
'Wei-Hao Huang'
'Peter Y. Zavalij'
'Lyle Isaacs'

_publ_section_title
;
 Cucurbit[n]uril Formation Proceeds by Step-Growth Cyclo-oligomerization
;
_journal_name_full 'Journal of the American Chemical Society'
_journal_page_first 8446
_journal_page_last 8454
_journal_paper_doi 10.1021/ja8013693
_journal_volume 130
_journal_year 2008
_chemical_formula_moiety 'C34 H36 N24 O12'
_chemical_formula_sum 'C34 H60 Cl2 N24 O23'
_chemical_formula_weight 1243.96
_chemical_name_common 'CB6 hydrate'
_chemical_name_systematic
;
CB6 hydrate
;
_space_group_IT_number 61
_symmetry_cell_setting orthorhombic
_symmetry_space_group_name_Hall '-P 2ac 2ab'
_symmetry_space_group_name_H-M 'P b c a'
_atom_sites_solution_hydrogens geom
_atom_sites_solution_primary direct
_atom_sites_solution_secondary difmap
_audit_creation_method 'SHELXL-97 & ZCIF'
_cell_angle_alpha 90.00
_cell_angle_beta 90.00
_cell_angle_gamma 90.00
_cell_formula_units_Z 8
_cell_length_a 24.119(2)
_cell_length_b 12.8676(13)
_cell_length_c 31.795(3)
_cell_measurement_reflns_used 6864
_cell_measurement_temperature 220(2)
_cell_measurement_theta_max 20.3
_cell_measurement_theta_min 2.1
_cell_volume 9867.7(16)
_computing_cell_refinement 'SAINT (Bruker, 1999)'
_computing_data_collection 'SMART (Bruker, 1999)'
_computing_data_reduction SAINT
_computing_molecular_graphics 'XSHEL (Bruker, 1999)'
_computing_publication_material SHELXL-97
_computing_structure_refinement 'SHELXL-97 (Sheldrick, 1997)'
_computing_structure_solution 'SHELXS-97 (Sheldrick, 1990)'
_diffrn_ambient_temperature 220(2)
_diffrn_detector 'CCD area detector'
_diffrn_detector_area_resol_mean 8.33
_diffrn_detector_type 'Bruker Smart1000'
_diffrn_measured_fraction_theta_full 0.995
_diffrn_measured_fraction_theta_max 0.995
_diffrn_measurement_details 306,606,209,260
_diffrn_measurement_device_type 'three-circle diffractometer'
_diffrn_measurement_method '\w and \f scans'
_diffrn_measurement_specimen_support 'glass capillary'
_diffrn_orient_matrix_type standard
_diffrn_orient_matrix_UB_11 0.0084257
_diffrn_orient_matrix_UB_12 -0.0040966
_diffrn_orient_matrix_UB_13 -0.0307582
_diffrn_orient_matrix_UB_21 0.0146805
_diffrn_orient_matrix_UB_22 0.0727245
_diffrn_orient_matrix_UB_23 0.0007482
_diffrn_orient_matrix_UB_31 0.0378659
_diffrn_orient_matrix_UB_32 -0.0272032
_diffrn_orient_matrix_UB_33 0.0065989
_diffrn_radiation_monochromator graphite
_diffrn_radiation_source 'fine-focus sealed tube'
_diffrn_radiation_type MoK\a
_diffrn_radiation_wavelength 0.71073
_diffrn_reflns_av_R_equivalents 0.0822
_diffrn_reflns_av_sigmaI/netI 0.0671
_diffrn_reflns_limit_h_max 25
_diffrn_reflns_limit_h_min -24
_diffrn_reflns_limit_k_max 13
_diffrn_reflns_limit_k_min -13
_diffrn_reflns_limit_l_max 34
_diffrn_reflns_limit_l_min -34
_diffrn_reflns_number 51174
_diffrn_reflns_theta_full 22.50
_diffrn_reflns_theta_max 22.50
_diffrn_reflns_theta_min 2.56
_diffrn_source_current 30
_diffrn_source_voltage 50
_diffrn_standards_decay_% 0
_exptl_absorpt_coefficient_mu 0.243
_exptl_absorpt_correction_T_max 0.981
_exptl_absorpt_correction_T_min 0.932
_exptl_absorpt_correction_type multi-scan
_exptl_absorpt_process_details 'SADABS (Sheldrick, 1996)'
_exptl_crystal_colour colorless
_exptl_crystal_density_diffrn 1.675
_exptl_crystal_density_method not-measured
_exptl_crystal_description ball
_exptl_crystal_F_000 5200
_exptl_crystal_id 'Isaacs/WHHuang CB6 not-cycle in H2O, MeOH'
_exptl_crystal_size_max 0.25
_exptl_crystal_size_mid 0.225
_exptl_crystal_size_min 0.08
_refine_diff_density_max 0.297
_refine_diff_density_min -0.269
_refine_diff_density_rms 0.047
_refine_ls_extinction_method none
_refine_ls_goodness_of_fit_ref 1.000
_refine_ls_hydrogen_treatment constr
_refine_ls_matrix_type full
_refine_ls_number_parameters 631
_refine_ls_number_reflns 6402
_refine_ls_number_restraints 3
_refine_ls_restrained_S_all 1.000
_refine_ls_R_factor_all 0.0926
_refine_ls_R_factor_gt 0.0565
_refine_ls_shift/su_max 0.000
_refine_ls_shift/su_mean 0.000
_refine_ls_structure_factor_coef Fsqd
_refine_ls_weighting_details 'w=1/[\s^2^(Fo^2^)+(0.02P)^2^+13.15P], P=(max(Fo^2^,0)+2Fc^2^)/3'
_refine_ls_weighting_scheme calc
_refine_ls_wR_factor_gt 0.1146
_refine_ls_wR_factor_ref 0.1250
_reflns_number_gt 3874
_reflns_number_total 6402
_reflns_threshold_expression >2sigma(I)
_cod_data_source_file ja8013693-file006.cif
_cod_data_source_block 1513
_cod_original_cell_volume 9867.6(17)
_cod_database_code 4107959
_diffrn_measurement_total_frames-ccd 1381
_diffrn_measurement_frame_width-ccd 0.3
_diffrn_detector_distance-ccd 4.950
_diffrn_measurement_frame_time-ccd 38
_diffrn_measurement_total_time-ccd 17.3
_diffrn_measurement_frame_size-ccd 512

loop_
_symmetry_equiv_pos_as_xyz
'x, y, z'
'-x+1/2, -y, z+1/2'
'-x, y+1/2, -z+1/2'
'x+1/2, -y+1/2, -z'
'-x, -y, -z'
'x-1/2, y, -z-1/2'
'x, -y-1/2, z-1/2'
'-x-1/2, y-1/2, z'

loop_
_atom_site_label
_atom_site_type_symbol
_atom_site_fract_x
_atom_site_fract_y
_atom_site_fract_z
_atom_site_U_iso_or_equiv
_atom_site_adp_type
_atom_site_occupancy
_atom_site_symmetry_multiplicity
_atom_site_calc_flag
_atom_site_refinement_flags
N10 N 0.56020(18) 0.6925(3) 0.73211(13) 0.0745(12) Uani 1 1 d .
H10 H 0.5415 0.7474 0.7247 0.089 Uiso 1 1 calc R
C11 C 0.5407(2) 0.6163(4) 0.76215(15) 0.0670(13) Uani 1 1 d .
H11 H 0.5369 0.6463 0.7907 0.080 Uiso 1 1 calc R
N12 N 0.49073(17) 0.5613(3) 0.74941(12) 0.0653(11) Uani 1 1 d .
H12 H 0.4585 0.5907 0.7460 0.078 Uiso 1 1 calc R
C13 C 0.6109(2) 0.6684(4) 0.71689(15) 0.0647(13) Uani 1 1 d .
O13 O 0.64067(14) 0.7244(2) 0.69493(10) 0.0787(10) Uani 1 1 d .
C14 C 0.5005(2) 0.4595(4) 0.74351(13) 0.0544(12) Uani 1 1 d .
O14 O 0.46465(13) 0.3945(2) 0.73501(9) 0.0626(8) Uani 1 1 d .
N15 N 0.62414(15) 0.5702(3) 0.72980(11) 0.0569(10) Uani 1 1 d U
C16 C 0.58559(19) 0.5301(4) 0.76068(13) 0.0571(12) Uani 1 1 d .
H16 H 0.6034 0.5194 0.7884 0.069 Uiso 1 1 calc R
N17 N 0.55537(16) 0.4402(3) 0.74722(11) 0.0563(10) Uani 1 1 d .
C18 C 0.68064(19) 0.5317(4) 0.72626(14) 0.0617(12) Uani 1 1 d U
H18A H 0.7044 0.5882 0.7161 0.074 Uiso 1 1 calc R
H18B H 0.6938 0.5121 0.7543 0.074 Uiso 1 1 calc R
C19 C 0.57868(19) 0.3383(3) 0.74528(13) 0.0599(13) Uani 1 1 d .
H19A H 0.5485 0.2873 0.7450 0.072 Uiso 1 1 calc R
H19B H 0.6007 0.3261 0.7707 0.072 Uiso 1 1 calc R
N20 N 0.68689(14) 0.4438(3) 0.69859(11) 0.0518(9) Uani 1 1 d U
C21 C 0.67203(17) 0.3397(3) 0.71119(13) 0.0492(11) Uani 1 1 d .
H21 H 0.6877 0.3208 0.7389 0.059 Uiso 1 1 calc R
N22 N 0.61335(14) 0.3216(3) 0.70899(11) 0.0523(9) Uani 1 1 d .
C23 C 0.72149(17) 0.4454(4) 0.66452(13) 0.0512(11) Uani 1 1 d .
O23 O 0.74273(12) 0.5235(2) 0.64932(9) 0.0644(9) Uani 1 1 d .
C24 C 0.5992(2) 0.2532(4) 0.67735(14) 0.0526(11) Uani 1 1 d .
O24 O 0.55299(13) 0.2189(2) 0.67084(9) 0.0628(8) Uani 1 1 d .
N25 N 0.72827(14) 0.3447(3) 0.65126(10) 0.0532(9) Uani 1 1 d .
C26 C 0.69557(17) 0.2721(3) 0.67518(12) 0.0495(11) Uani 1 1 d .
H26 H 0.7183 0.2139 0.6860 0.059 Uiso 1 1 calc R
N27 N 0.64613(14) 0.2352(3) 0.65377(10) 0.0486(9) Uani 1 1 d .
C28 C 0.77108(17) 0.3152(4) 0.62235(12) 0.0575(12) Uani 1 1 d .
H28A H 0.7924 0.2576 0.6344 0.069 Uiso 1 1 calc R
H28B H 0.7964 0.3739 0.6184 0.069 Uiso 1 1 calc R
C29 C 0.64808(18) 0.1445(3) 0.62578(13) 0.0536(12) Uani 1 1 d .
H29A H 0.6717 0.0910 0.6385 0.064 Uiso 1 1 calc R
H29B H 0.6107 0.1156 0.6230 0.064 Uiso 1 1 calc R
N30 N 0.74931(14) 0.2836(3) 0.58160(10) 0.0517(9) Uani 1 1 d .
C31 C 0.72770(17) 0.1802(3) 0.57446(12) 0.0496(11) Uani 1 1 d .
H31 H 0.7503 0.1266 0.5888 0.059 Uiso 1 1 calc R
N32 N 0.66929(14) 0.1697(2) 0.58427(10) 0.0472(9) Uani 1 1 d .
C33 C 0.76808(17) 0.3287(4) 0.54532(13) 0.0509(11) Uani 1 1 d .
O33 O 0.79351(12) 0.4111(3) 0.54254(9) 0.0614(8) Uani 1 1 d .
C34 C 0.6381(2) 0.1485(3) 0.54929(14) 0.0509(11) Uani 1 1 d .
O34 O 0.58864(14) 0.1295(2) 0.54828(10) 0.0676(9) Uani 1 1 d .
N35 N 0.75356(14) 0.2657(3) 0.51242(10) 0.0489(9) Uani 1 1 d .
C36 C 0.72969(18) 0.1680(3) 0.52618(12) 0.0513(11) Uani 1 1 d .
H36 H 0.7529 0.1082 0.5177 0.062 Uiso 1 1 calc R
N37 N 0.67241(15) 0.1530(3) 0.51450(11) 0.0529(9) Uani 1 1 d .
C38 C 0.77407(17) 0.2828(3) 0.47015(12) 0.0534(11) Uani 1 1 d .
H38A H 0.8007 0.3404 0.4707 0.064 Uiso 1 1 calc R
H38B H 0.7939 0.2205 0.4609 0.064 Uiso 1 1 calc R
C39 C 0.6567(2) 0.1095(3) 0.47416(13) 0.0588(12) Uani 1 1 d .
H39A H 0.6210 0.0738 0.4771 0.071 Uiso 1 1 calc R
H39B H 0.6844 0.0579 0.4657 0.071 Uiso 1 1 calc R
N40 N 0.73168(14) 0.3063(3) 0.44016(10) 0.0499(9) Uani 1 1 d .
C41 C 0.69961(18) 0.2287(3) 0.41823(12) 0.0541(12) Uani 1 1 d .
H41 H 0.7232 0.1724 0.4067 0.065 Uiso 1 1 calc R
N42 N 0.65205(15) 0.1882(3) 0.44153(10) 0.0531(9) Uani 1 1 d .
C43 C 0.71748(17) 0.4062(4) 0.42899(13) 0.0471(11) Uani 1 1 d .
O43 O 0.73570(12) 0.4862(2) 0.44426(8) 0.0582(8) Uani 1 1 d .
C44 C 0.6039(2) 0.1971(4) 0.41847(15) 0.0576(12) Uani 1 1 d .
O44 O 0.55934(15) 0.1581(3) 0.42726(10) 0.0747(10) Uani 1 1 d .
N45 N 0.67745(14) 0.3991(3) 0.39814(10) 0.0506(9) Uani 1 1 d .
C46 C 0.67100(18) 0.2919(3) 0.38333(13) 0.0511(11) Uani 1 1 d .
H46 H 0.6887 0.2809 0.3556 0.061 Uiso 1 1 calc R
N47 N 0.61508(15) 0.2562(3) 0.38393(11) 0.0549(9) Uani 1 1 d .
C48 C 0.66044(17) 0.4885(3) 0.37458(12) 0.0498(11) Uani 1 1 d .
H48A H 0.6677 0.4763 0.3447 0.060 Uiso 1 1 calc R
H48B H 0.6826 0.5485 0.3834 0.060 Uiso 1 1 calc R
C49 C 0.57451(19) 0.2782(3) 0.35196(13) 0.0608(12) Uani 1 1 d .
H49A H 0.5503 0.2176 0.3486 0.073 Uiso 1 1 calc R
H49B H 0.5935 0.2899 0.3251 0.073 Uiso 1 1 calc R
N50 N 0.60215(14) 0.5124(3) 0.38017(11) 0.0528(9) Uani 1 1 d .
C51 C 0.55876(17) 0.4739(3) 0.35304(13) 0.0503(11) Uani 1 1 d .
H51 H 0.5678 0.4840 0.3230 0.060 Uiso 1 1 calc R
N52 N 0.54118(15) 0.3678(3) 0.36179(11) 0.0544(9) Uani 1 1 d .
C53 C 0.5837(2) 0.5852(3) 0.40810(13) 0.0504(11) Uani 1 1 d .
O53 O 0.61266(13) 0.6338(2) 0.43283(9) 0.0600(8) Uani 1 1 d .
C54 C 0.4866(2) 0.3604(4) 0.37212(13) 0.0523(11) Uani 1 1 d .
O54 O 0.46015(13) 0.2814(3) 0.37723(9) 0.0651(9) Uani 1 1 d .
N55 N 0.52762(15) 0.5949(3) 0.40280(11) 0.0535(9) Uani 1 1 d .
C56 C 0.50732(18) 0.5378(3) 0.36634(13) 0.0531(11) Uani 1 1 d .
H56 H 0.4954 0.5856 0.3437 0.064 Uiso 1 1 calc R
N57 N 0.46580(15) 0.4596(3) 0.37470(10) 0.0538(9) Uani 1 1 d .
C58 C 0.49484(19) 0.6705(3) 0.42543(14) 0.0607(12) Uani 1 1 d .
H58A H 0.5199 0.7180 0.4403 0.073 Uiso 1 1 calc R
H58B H 0.4736 0.7117 0.4051 0.073 Uiso 1 1 calc R
C59 C 0.40697(18) 0.4782(4) 0.38254(12) 0.0592(12) Uani 1 1 d .
H59A H 0.3950 0.5382 0.3659 0.071 Uiso 1 1 calc R
H59B H 0.3858 0.4176 0.3730 0.071 Uiso 1 1 calc R
N60 N 0.45725(16) 0.6258(3) 0.45524(11) 0.0546(9) Uani 1 1 d .
C61 C 0.40099(19) 0.5959(3) 0.44641(13) 0.0555(12) Uani 1 1 d .
H61 H 0.3807 0.6516 0.4314 0.067 Uiso 1 1 calc R
N62 N 0.39429(14) 0.4973(3) 0.42615(10) 0.0527(9) Uani 1 1 d .
C63 C 0.4687(2) 0.6277(3) 0.49785(16) 0.0622(13) Uani 1 1 d .
O63 O 0.51222(16) 0.6536(3) 0.51398(10) 0.0808(10) Uani 1 1 d .
C64 C 0.37147(18) 0.4231(4) 0.45139(15) 0.0589(12) Uani 1 1 d .
O64 O 0.36204(15) 0.3335(3) 0.44198(10) 0.0809(10) Uani 1 1 d .
N65 N 0.42267(18) 0.5946(3) 0.51818(11) 0.0658(11) Uani 1 1 d .
H65 H 0.4213 0.5854 0.5453 0.079 Uiso 1 1 calc R
C66 C 0.3763(2) 0.5759(4) 0.49085(14) 0.0638(13) Uani 1 1 d .
H66 H 0.3450 0.6232 0.4970 0.077 Uiso 1 1 calc R
N67 N 0.35877(15) 0.4698(3) 0.48849(12) 0.0666(11) Uani 1 1 d .
H67 H 0.3416 0.4382 0.5089 0.080 Uiso 1 1 calc R

loop_
_atom_site_aniso_label
_atom_site_aniso_U_11
_atom_site_aniso_U_22
_atom_site_aniso_U_33
_atom_site_aniso_U_23
_atom_site_aniso_U_13
_atom_site_aniso_U_12
N10 0.078(3) 0.052(2) 0.093(3) 0.011(2) 0.017(3) 0.012(2)
C11 0.074(4) 0.062(3) 0.065(3) 0.001(3) 0.012(3) -0.001(3)
N12 0.061(3) 0.050(3) 0.085(3) 0.005(2) -0.004(2) 0.006(2)
C13 0.072(4) 0.054(3) 0.068(3) -0.003(3) 0.008(3) 0.001(3)
O13 0.092(3) 0.057(2) 0.087(2) 0.0152(19) 0.028(2) -0.0055(19)
C14 0.069(4) 0.045(3) 0.049(3) 0.005(2) 0.005(2) -0.003(3)
O14 0.061(2) 0.058(2) 0.069(2) 0.0116(16) 0.0037(17) 0.0024(18)
N15 0.059(3) 0.050(2) 0.061(2) 0.0036(19) 0.006(2) 0.007(2)
C16 0.061(3) 0.064(3) 0.047(3) 0.010(2) 0.010(2) 0.001(3)
N17 0.050(3) 0.051(2) 0.068(3) 0.0038(19) 0.0029(19) 0.002(2)
C18 0.061(3) 0.068(3) 0.057(3) 0.012(2) 0.002(2) -0.009(3)
C19 0.059(3) 0.065(3) 0.056(3) 0.023(2) 0.020(2) 0.011(3)
N20 0.051(2) 0.052(2) 0.052(2) 0.0104(18) 0.0083(18) 0.0059(19)
C21 0.049(3) 0.052(3) 0.047(3) 0.019(2) 0.003(2) 0.004(2)
N22 0.050(3) 0.055(2) 0.052(2) 0.0148(19) 0.0152(19) 0.0048(19)
C23 0.042(3) 0.069(4) 0.043(3) 0.017(2) -0.003(2) -0.001(3)
O23 0.061(2) 0.071(2) 0.0612(19) 0.0225(17) 0.0034(16) -0.0088(18)
C24 0.056(3) 0.054(3) 0.049(3) 0.022(2) 0.004(2) 0.011(3)
O24 0.043(2) 0.073(2) 0.073(2) 0.0100(17) 0.0063(16) -0.0007(17)
N25 0.047(2) 0.067(3) 0.046(2) 0.0067(19) 0.0099(18) -0.004(2)
C26 0.050(3) 0.054(3) 0.045(3) 0.015(2) 0.006(2) 0.005(2)
N27 0.042(2) 0.056(2) 0.047(2) 0.0078(18) 0.0041(18) 0.0022(18)
C28 0.041(3) 0.084(3) 0.047(3) 0.008(2) -0.004(2) -0.003(2)
C29 0.055(3) 0.050(3) 0.056(3) 0.018(2) 0.010(2) 0.006(2)
N30 0.048(2) 0.064(2) 0.043(2) 0.0115(18) 0.0066(18) -0.0073(19)
C31 0.046(3) 0.056(3) 0.046(3) 0.012(2) -0.003(2) 0.006(2)
N32 0.043(2) 0.050(2) 0.048(2) 0.0076(17) 0.0043(18) -0.0014(17)
C33 0.041(3) 0.063(3) 0.049(3) 0.006(3) -0.001(2) 0.008(2)
O33 0.061(2) 0.071(2) 0.0527(19) 0.0117(16) -0.0051(15) -0.0143(18)
C34 0.056(3) 0.038(3) 0.059(3) 0.007(2) 0.005(3) 0.006(2)
O34 0.054(2) 0.077(2) 0.072(2) -0.0003(17) -0.0028(18) -0.0078(18)
N35 0.048(2) 0.058(2) 0.041(2) 0.0104(18) 0.0063(17) 0.0008(19)
C36 0.055(3) 0.047(3) 0.052(3) 0.005(2) 0.001(2) 0.009(2)
N37 0.054(3) 0.050(2) 0.054(2) 0.0066(18) 0.000(2) 0.0056(19)
C38 0.050(3) 0.067(3) 0.044(3) 0.012(2) 0.005(2) 0.007(2)
C39 0.076(3) 0.044(3) 0.057(3) 0.000(2) -0.001(2) -0.001(2)
N40 0.053(2) 0.057(2) 0.040(2) 0.0049(17) -0.0026(17) 0.004(2)
C41 0.062(3) 0.058(3) 0.042(3) -0.001(2) 0.009(2) 0.013(3)
N42 0.054(2) 0.054(2) 0.051(2) -0.0001(18) -0.0028(19) 0.0004(19)
C43 0.046(3) 0.057(3) 0.038(2) 0.004(2) 0.009(2) 0.003(2)
O43 0.066(2) 0.056(2) 0.0524(18) -0.0017(16) -0.0056(15) -0.0050(17)
C44 0.057(3) 0.050(3) 0.065(3) -0.008(2) 0.003(3) 0.003(3)
O44 0.069(2) 0.069(2) 0.086(2) 0.0071(18) -0.0050(19) -0.011(2)
N45 0.063(2) 0.051(2) 0.038(2) 0.0001(17) -0.0034(18) 0.0054(19)
C46 0.050(3) 0.059(3) 0.044(3) -0.008(2) 0.002(2) 0.015(2)
N47 0.054(3) 0.058(2) 0.052(2) 0.0020(19) -0.0046(19) 0.008(2)
C48 0.053(3) 0.049(3) 0.047(3) 0.006(2) 0.002(2) -0.001(2)
C49 0.067(3) 0.061(3) 0.054(3) -0.017(2) -0.007(2) 0.008(3)
N50 0.051(3) 0.055(2) 0.052(2) -0.0048(19) -0.0041(18) 0.0092(19)
C51 0.052(3) 0.055(3) 0.045(2) 0.004(2) -0.003(2) 0.008(2)
N52 0.051(3) 0.050(2) 0.062(2) -0.0056(19) -0.0001(19) 0.002(2)
C53 0.062(4) 0.050(3) 0.040(3) 0.013(2) 0.001(2) 0.002(3)
O53 0.072(2) 0.0518(19) 0.0561(19) -0.0012(16) -0.0061(17) -0.0049(17)
C54 0.058(3) 0.057(3) 0.042(3) -0.002(2) -0.003(2) 0.003(3)
O54 0.063(2) 0.060(2) 0.073(2) -0.0012(17) 0.0006(16) -0.0087(18)
N55 0.057(3) 0.049(2) 0.054(2) -0.0023(18) 0.0086(19) 0.0072(19)
C56 0.062(3) 0.056(3) 0.041(3) 0.009(2) 0.002(2) 0.009(3)
N57 0.055(3) 0.053(2) 0.053(2) -0.0016(18) 0.0032(18) 0.007(2)
C58 0.072(3) 0.048(3) 0.063(3) -0.001(2) 0.016(3) 0.006(3)
C59 0.054(3) 0.078(3) 0.045(3) 0.004(2) -0.003(2) 0.010(3)
N60 0.067(3) 0.052(2) 0.045(2) 0.0034(18) 0.010(2) 0.003(2)
C61 0.055(3) 0.055(3) 0.057(3) 0.005(2) 0.007(2) 0.017(2)
N62 0.060(2) 0.052(2) 0.046(2) -0.0003(19) 0.0046(18) 0.0069(19)
C63 0.077(4) 0.041(3) 0.069(4) -0.006(2) 0.002(3) 0.001(3)
O63 0.089(3) 0.082(3) 0.071(2) -0.0150(19) -0.005(2) -0.013(2)
C64 0.050(3) 0.069(4) 0.057(3) 0.004(3) 0.008(2) -0.002(3)
O64 0.098(3) 0.075(3) 0.071(2) -0.007(2) 0.0144(19) -0.024(2)
N65 0.075(3) 0.075(3) 0.047(2) 0.005(2) 0.004(2) -0.002(2)
C66 0.062(3) 0.072(4) 0.057(3) 0.002(3) 0.018(3) 0.022(3)
N67 0.063(3) 0.074(3) 0.063(3) -0.002(2) 0.021(2) -0.009(2)

loop_
_atom_type_symbol
_atom_type_description
_atom_type_scat_dispersion_real
_atom_type_scat_dispersion_imag
_atom_type_scat_source
C C 0.0033 0.0016 'International Tables Vol C Tables 4.2.6.8 and 6.1.1.4'
H H 0.0000 0.0000 'International Tables Vol C Tables 4.2.6.8 and 6.1.1.4'
N N 0.0061 0.0033 'International Tables Vol C Tables 4.2.6.8 and 6.1.1.4'
O O 0.0106 0.0060 'International Tables Vol C Tables 4.2.6.8 and 6.1.1.4'
Cl Cl 0.1484 0.1585 'International Tables Vol C Tables 4.2.6.8 and 6.1.1.4'

loop_
_geom_angle_atom_site_label_1
_geom_angle_atom_site_label_2
_geom_angle_atom_site_label_3
_geom_angle
C13 N10 C11 112.0(4)
C13 N10 H10 124.0
C11 N10 H10 124.0
N10 C11 N12 114.6(4)
N10 C11 C16 103.7(4)
N12 C11 C16 102.8(4)
N10 C11 H11 111.7
N12 C11 H11 111.7
C16 C11 H11 111.7
C14 N12 C11 111.6(4)
C14 N12 H12 124.2
C11 N12 H12 124.2
O13 C13 N10 126.5(5)
O13 C13 N15 125.1(5)
N10 C13 N15 108.4(4)
O14 C14 N12 124.7(5)
O14 C14 N17 125.5(4)
N12 C14 N17 109.7(4)
C13 N15 C16 112.6(4)
C13 N15 C18 120.7(4)
C16 N15 C18 122.2(4)
N17 C16 N15 114.4(4)
N17 C16 C11 103.3(4)
N15 C16 C11 102.3(3)
N17 C16 H16 112.0
N15 C16 H16 112.0
C11 C16 H16 112.0
C14 N17 C19 123.3(4)
C14 N17 C16 112.1(4)
C19 N17 C16 123.6(4)
N20 C18 N15 114.4(4)
N20 C18 H18A 108.7
N15 C18 H18A 108.7
N20 C18 H18B 108.7
N15 C18 H18B 108.7
H18A C18 H18B 107.6
N17 C19 N22 113.5(3)
N17 C19 H19A 108.9
N22 C19 H19A 108.9
N17 C19 H19B 108.9
N22 C19 H19B 108.9
H19A C19 H19B 107.7
C23 N20 C18 122.4(4)
C23 N20 C21 112.7(4)
C18 N20 C21 122.2(3)
N22 C21 N20 112.5(3)
N22 C21 C26 103.6(3)
N20 C21 C26 103.1(3)
N22 C21 H21 112.4
N20 C21 H21 112.4
C26 C21 H21 112.4
C24 N22 C21 112.5(4)
C24 N22 C19 122.4(4)
C21 N22 C19 120.6(4)
O23 C23 N20 125.4(5)
O23 C23 N25 127.1(4)
N20 C23 N25 107.6(4)
O24 C24 N27 126.8(5)
O24 C24 N22 125.6(4)
N27 C24 N22 107.5(4)
C23 N25 C28 122.2(4)
C23 N25 C26 112.7(3)
C28 N25 C26 124.1(4)
N25 C26 N27 114.4(3)
N25 C26 C21 103.1(3)
N27 C26 C21 103.3(3)
N25 C26 H26 111.8
N27 C26 H26 111.8
C21 C26 H26 111.8
C24 N27 C26 111.4(4)
C24 N27 C29 119.3(4)
C26 N27 C29 121.1(3)
N25 C28 N30 112.6(3)
N25 C28 H28A 109.1
N30 C28 H28A 109.1
N25 C28 H28B 109.1
N30 C28 H28B 109.1
H28A C28 H28B 107.8
N32 C29 N27 112.6(3)
N32 C29 H29A 109.1
N27 C29 H29A 109.1
N32 C29 H29B 109.1
N27 C29 H29B 109.1
H29A C29 H29B 107.8
C33 N30 C31 112.1(4)
C33 N30 C28 120.8(4)
C31 N30 C28 121.8(3)
N30 C31 N32 113.7(3)
N30 C31 C36 103.8(3)
N32 C31 C36 103.6(3)
N30 C31 H31 111.7
N32 C31 H31 111.7
C36 C31 H31 111.7
C34 N32 C31 112.1(3)
C34 N32 C29 120.0(4)
C31 N32 C29 124.0(3)
O33 C33 N30 126.3(4)
O33 C33 N35 125.7(4)
N30 C33 N35 108.0(4)
O34 C34 N32 126.8(4)
O34 C34 N37 124.9(4)
N32 C34 N37 108.3(4)
C33 N35 C38 122.1(4)
C33 N35 C36 112.6(3)
C38 N35 C36 123.2(3)
N37 C36 N35 114.8(3)
N37 C36 C31 103.9(3)
N35 C36 C31 103.0(3)
N37 C36 H36 111.5
N35 C36 H36 111.5
C31 C36 H36 111.5
C34 N37 C36 111.8(4)
C34 N37 C39 122.4(4)
C36 N37 C39 122.0(4)
N40 C38 N35 114.0(3)
N40 C38 H38A 108.8
N35 C38 H38A 108.8
N40 C38 H38B 108.8
N35 C38 H38B 108.8
H38A C38 H38B 107.7
N37 C39 N42 112.5(3)
N37 C39 H39A 109.1
N42 C39 H39A 109.1
N37 C39 H39B 109.1
N42 C39 H39B 109.1
H39A C39 H39B 107.8
C43 N40 C38 123.2(4)
C43 N40 C41 112.9(3)
C38 N40 C41 124.0(3)
N40 C41 N42 115.0(3)
N40 C41 C46 102.9(3)
N42 C41 C46 101.6(3)
N40 C41 H41 112.2
N42 C41 H41 112.2
C46 C41 H41 112.2
C44 N42 C39 120.1(4)
C44 N42 C41 111.2(4)
C39 N42 C41 123.3(4)
O43 C43 N40 126.6(4)
O43 C43 N45 126.2(4)
N40 C43 N45 107.2(4)
O44 C44 N47 126.1(5)
O44 C44 N42 125.9(5)
N47 C44 N42 108.0(4)
C43 N45 C48 121.3(4)
C43 N45 C46 111.4(3)
C48 N45 C46 123.9(3)
N47 C46 N45 113.5(3)
N47 C46 C41 104.2(4)
N45 C46 C41 102.6(3)
N47 C46 H46 112.0
N45 C46 H46 112.0
C41 C46 H46 112.0
C44 N47 C46 112.2(4)
C44 N47 C49 123.0(4)
C46 N47 C49 124.8(4)
N45 C48 N50 112.6(3)
N45 C48 H48A 109.1
N50 C48 H48A 109.1
N45 C48 H48B 109.1
N50 C48 H48B 109.1
H48A C48 H48B 107.8
N47 C49 N52 112.6(3)
N47 C49 H49A 109.1
N52 C49 H49A 109.1
N47 C49 H49B 109.1
N52 C49 H49B 109.1
H49A C49 H49B 107.8
C53 N50 C51 112.8(4)
C53 N50 C48 122.8(4)
C51 N50 C48 123.8(3)
N50 C51 N52 114.7(3)
N50 C51 C56 103.6(3)
N52 C51 C56 102.3(3)
N50 C51 H51 111.8
N52 C51 H51 111.8
C56 C51 H51 111.8
C54 N52 C49 122.5(4)
C54 N52 C51 113.2(4)
C49 N52 C51 123.1(4)
O53 C53 N50 125.6(4)
O53 C53 N55 126.7(4)
N50 C53 N55 107.7(4)
O54 C54 N52 126.9(4)
O54 C54 N57 125.4(5)
N52 C54 N57 107.6(4)
C53 N55 C58 122.7(4)
C53 N55 C56 112.6(3)
C58 N55 C56 123.5(4)
N57 C56 N55 116.0(3)
N57 C56 C51 103.6(3)
N55 C56 C51 102.5(3)
N57 C56 H56 111.4
N55 C56 H56 111.4
C51 C56 H56 111.4
C54 N57 C56 112.6(4)
C54 N57 C59 121.1(4)
C56 N57 C59 126.2(4)
N60 C58 N55 113.9(3)
N60 C58 H58A 108.8
N55 C58 H58A 108.8
N60 C58 H58B 108.8
N55 C58 H58B 108.8
H58A C58 H58B 107.7
N62 C59 N57 113.5(3)
N62 C59 H59A 108.9
N57 C59 H59A 108.9
N62 C59 H59B 108.9
N57 C59 H59B 108.9
H59A C59 H59B 107.7
C63 N60 C58 121.0(4)
C63 N60 C61 112.6(4)
C58 N60 C61 125.1(4)
N62 C61 N60 115.5(3)
N62 C61 C66 102.6(4)
N60 C61 C66 103.2(4)
N62 C61 H61 111.6
N60 C61 H61 111.6
C66 C61 H61 111.6
C64 N62 C61 113.7(4)
C64 N62 C59 122.2(4)
C61 N62 C59 124.0(4)
O63 C63 N65 126.4(5)
O63 C63 N60 126.2(5)
N65 C63 N60 107.4(5)
O64 C64 N67 126.3(5)
O64 C64 N62 126.6(5)
N67 C64 N62 107.0(4)
C63 N65 C66 113.7(4)
C63 N65 H65 123.2
C66 N65 H65 123.2
N67 C66 N65 114.9(4)
N67 C66 C61 102.9(4)
N65 C66 C61 103.0(4)
N67 C66 H66 111.8
N65 C66 H66 111.8
C61 C66 H66 111.8
C64 N67 C66 113.6(4)
C64 N67 H67 123.2
C66 N67 H67 123.2

loop_
_geom_bond_atom_site_label_1
_geom_bond_atom_site_label_2
_geom_bond_distance
N10 C13 1.352(6)
N10 C11 1.448(5)
N10 H10 0.8700
C11 N12 1.454(6)
C11 C16 1.552(6)
C11 H11 0.9900
N12 C14 1.344(5)
N12 H12 0.8700
C13 O13 1.234(5)
C13 N15 1.366(6)
C14 O14 1.232(5)
C14 N17 1.353(6)
N15 C16 1.448(5)
N15 C18 1.454(5)
C16 N17 1.432(5)
C16 H16 0.9900
N17 C19 1.429(5)
C18 N20 1.441(5)
C18 H18A 0.9800
C18 H18B 0.9800
C19 N22 1.441(5)
C19 H19A 0.9800
C19 H19B 0.9800
N20 C23 1.368(5)
N20 C21 1.443(5)
C21 N22 1.436(5)
C21 C26 1.546(5)
C21 H21 0.9900
N22 C24 1.379(5)
C23 O23 1.228(5)
C23 N25 1.372(5)
C24 O24 1.217(5)
C24 N27 1.377(5)
N25 C28 1.434(5)
N25 C26 1.440(5)
C26 N27 1.453(5)
C26 H26 0.9900
N27 C29 1.469(5)
C28 N30 1.456(5)
C28 H28A 0.9800
C28 H28B 0.9800
C29 N32 1.452(5)
C29 H29A 0.9800
C29 H29B 0.9800
N30 C33 1.368(5)
N30 C31 1.446(5)
C31 N32 1.449(5)
C31 C36 1.544(5)
C31 H31 0.9900
N32 C34 1.370(5)
C33 O33 1.229(5)
C33 N35 1.369(5)
C34 O34 1.219(5)
C34 N37 1.382(5)
N35 C38 1.449(5)
N35 C36 1.449(5)
C36 N37 1.444(5)
C36 H36 0.9900
N37 C39 1.450(5)
C38 N40 1.430(5)
C38 H38A 0.9800
C38 H38B 0.9800
C39 N42 1.454(5)
C39 H39A 0.9800
C39 H39B 0.9800
N40 C43 1.377(5)
N40 C41 1.443(5)
C41 N42 1.461(5)
C41 C46 1.539(5)
C41 H41 0.9900
N42 C44 1.378(5)
C43 O43 1.221(5)
C43 N45 1.379(5)
C44 O44 1.219(5)
C44 N47 1.363(5)
N45 C48 1.433(5)
N45 C46 1.467(5)
C46 N47 1.425(5)
C46 H46 0.9900
N47 C49 1.439(5)
C48 N50 1.450(5)
C48 H48A 0.9800
C48 H48B 0.9800
C49 N52 1.440(5)
C49 H49A 0.9800
C49 H49B 0.9800
N50 C53 1.366(5)
N50 C51 1.444(5)
C51 N52 1.457(5)
C51 C56 1.547(6)
C51 H51 0.9900
N52 C54 1.360(5)
C53 O53 1.223(5)
C53 N55 1.369(5)
C54 O54 1.210(5)
C54 N57 1.374(5)
N55 C58 1.446(5)
N55 C56 1.457(5)
C56 N57 1.445(5)
C56 H56 0.9900
N57 C59 1.460(5)
C58 N60 1.432(5)
C58 H58A 0.9800
C58 H58B 0.9800
C59 N62 1.441(5)
C59 H59A 0.9800
C59 H59B 0.9800
N60 C63 1.383(6)
N60 C61 1.438(5)
C61 N62 1.433(5)
C61 C66 1.555(6)
C61 H61 0.9900
N62 C64 1.363(5)
C63 O63 1.216(5)
C63 N65 1.353(6)
C64 O64 1.212(5)
C64 N67 1.359(6)
N65 C66 1.436(6)
N65 H65 0.8700
C66 N67 1.431(6)
C66 H66 0.9900
N67 H67 0.8700

loop_
_geom_hbond_atom_site_label_D
_geom_hbond_atom_site_label_H
_geom_hbond_atom_site_label_A
_geom_hbond_distance_DH
_geom_hbond_distance_HA
_geom_hbond_distance_DA
_geom_hbond_angle_DHA
_geom_hbond_site_symmetry_A
N10 H10 O14 0.87 2.29 2.865(5) 123.6 3_656
N67 H67 O53 0.87 2.35 2.917(5) 123.3 5_666
N67 H67 O43 0.87 2.58 3.175(5) 126.8 5_666

loop_
_geom_torsion_atom_site_label_1
_geom_torsion_atom_site_label_2
_geom_torsion_atom_site_label_3
_geom_torsion_atom_site_label_4
_geom_torsion
C13 N10 C11 N12 -116.9(5)
C13 N10 C11 C16 -5.7(5)
N10 C11 N12 C14 115.1(4)
C16 C11 N12 C14 3.2(5)
C11 N10 C13 O13 -170.7(5)
C11 N10 C13 N15 9.5(5)
C11 N12 C14 O14 175.6(4)
C11 N12 C14 N17 -6.0(5)
O13 C13 N15 C16 170.5(5)
N10 C13 N15 C16 -9.7(5)
O13 C13 N15 C18 13.9(7)
N10 C13 N15 C18 -166.3(4)
C13 N15 C16 N17 116.8(4)
C18 N15 C16 N17 -87.0(5)
C13 N15 C16 C11 5.8(5)
C18 N15 C16 C11 162.0(4)
N10 C11 C16 N17 -119.2(4)
N12 C11 C16 N17 0.5(4)
N10 C11 C16 N15 -0.1(5)
N12 C11 C16 N15 119.5(4)
O14 C14 N17 C19 -5.7(7)
N12 C14 N17 C19 175.9(4)
O14 C14 N17 C16 -175.2(4)
N12 C14 N17 C16 6.4(5)
N15 C16 N17 C14 -114.4(4)
C11 C16 N17 C14 -4.1(4)
N15 C16 N17 C19 76.1(5)
C11 C16 N17 C19 -173.5(4)
C13 N15 C18 N20 -117.1(4)
C16 N15 C18 N20 88.6(5)
C14 N17 C19 N22 113.6(5)
C16 N17 C19 N22 -78.1(5)
N15 C18 N20 C23 121.9(4)
N15 C18 N20 C21 -78.1(5)
C23 N20 C21 N22 -119.3(4)
C18 N20 C21 N22 79.0(5)
C23 N20 C21 C26 -8.5(4)
C18 N20 C21 C26 -170.2(4)
N20 C21 N22 C24 110.9(4)
C26 C21 N22 C24 0.4(4)
N20 C21 N22 C19 -92.4(4)
C26 C21 N22 C19 157.0(3)
N17 C19 N22 C24 -113.3(4)
N17 C19 N22 C21 92.4(5)
C18 N20 C23 O23 -13.7(6)
C21 N20 C23 O23 -175.3(4)
C18 N20 C23 N25 165.5(4)
C21 N20 C23 N25 3.9(5)
C21 N22 C24 O24 174.2(4)
C19 N22 C24 O24 18.0(6)
C21 N22 C24 N27 -8.5(4)
C19 N22 C24 N27 -164.6(3)
O23 C23 N25 C28 13.3(6)
N20 C23 N25 C28 -165.9(3)
O23 C23 N25 C26 -177.8(4)
N20 C23 N25 C26 3.0(5)
C23 N25 C26 N27 103.4(4)
C28 N25 C26 N27 -87.9(5)
C23 N25 C26 C21 -8.0(4)
C28 N25 C26 C21 160.7(3)
N22 C21 C26 N25 126.7(3)
N20 C21 C26 N25 9.4(4)
N22 C21 C26 N27 7.3(4)
N20 C21 C26 N27 -110.0(3)
O24 C24 N27 C26 -169.0(4)
N22 C24 N27 C26 13.7(4)
O24 C24 N27 C29 -20.0(6)
N22 C24 N27 C29 162.6(3)
N25 C26 N27 C24 -124.3(4)
C21 C26 N27 C24 -13.0(4)
N25 C26 N27 C29 87.4(4)
C21 C26 N27 C29 -161.3(3)
C23 N25 C28 N30 -111.7(4)
C26 N25 C28 N30 80.6(5)
C24 N27 C29 N32 133.9(4)
C26 N27 C29 N32 -80.2(4)
N25 C28 N30 C33 126.3(4)
N25 C28 N30 C31 -81.4(5)
C33 N30 C31 N32 -117.4(4)
C28 N30 C31 N32 88.0(4)
C33 N30 C31 C36 -5.6(4)
C28 N30 C31 C36 -160.1(4)
N30 C31 N32 C34 114.9(4)
C36 C31 N32 C34 2.9(4)
N30 C31 N32 C29 -87.4(5)
C36 C31 N32 C29 160.7(3)
N27 C29 N32 C34 -123.5(4)
N27 C29 N32 C31 80.5(5)
C31 N30 C33 O33 -172.1(4)
C28 N30 C33 O33 -17.3(6)
C31 N30 C33 N35 7.8(4)
C28 N30 C33 N35 162.6(4)
C31 N32 C34 O34 175.2(4)
C29 N32 C34 O34 16.4(6)
C31 N32 C34 N37 -5.3(5)
C29 N32 C34 N37 -164.0(3)
O33 C33 N35 C38 9.2(6)
N30 C33 N35 C38 -170.8(3)
O33 C33 N35 C36 173.1(4)
N30 C33 N35 C36 -6.9(5)
C33 N35 C36 N37 115.4(4)
C38 N35 C36 N37 -80.8(5)
C33 N35 C36 C31 3.3(4)
C38 N35 C36 C31 167.0(3)
N30 C31 C36 N37 -118.6(3)
N32 C31 C36 N37 0.4(4)
N30 C31 C36 N35 1.4(4)
N32 C31 C36 N35 120.4(3)
O34 C34 N37 C36 -174.9(4)
N32 C34 N37 C36 5.6(5)
O34 C34 N37 C39 -16.4(6)
N32 C34 N37 C39 164.0(3)
N35 C36 N37 C34 -115.2(4)
C31 C36 N37 C34 -3.6(4)
N35 C36 N37 C39 86.2(4)
C31 C36 N37 C39 -162.1(3)
C33 N35 C38 N40 -117.0(4)
C36 N35 C38 N40 80.8(5)
C34 N37 C39 N42 116.6(4)
C36 N37 C39 N42 -87.1(5)
N35 C38 N40 C43 95.6(5)
N35 C38 N40 C41 -84.9(5)
C43 N40 C41 N42 -97.1(4)
C38 N40 C41 N42 83.3(5)
C43 N40 C41 C46 12.4(4)
C38 N40 C41 C46 -167.2(3)
N37 C39 N42 C44 -125.8(4)
N37 C39 N42 C41 82.2(5)
N40 C41 N42 C44 126.1(4)
C46 C41 N42 C44 15.8(4)
N40 C41 N42 C39 -79.7(5)
C46 C41 N42 C39 170.0(3)
C38 N40 C43 O43 -4.8(6)
C41 N40 C43 O43 175.6(4)
C38 N40 C43 N45 177.1(3)
C41 N40 C43 N45 -2.5(4)
C39 N42 C44 O44 14.6(7)
C41 N42 C44 O44 169.7(4)
C39 N42 C44 N47 -164.7(4)
C41 N42 C44 N47 -9.6(5)
O43 C43 N45 C48 12.6(6)
N40 C43 N45 C48 -169.2(3)
O43 C43 N45 C46 172.4(4)
N40 C43 N45 C46 -9.5(4)
C43 N45 C46 N47 128.3(4)
C48 N45 C46 N47 -72.6(5)
C43 N45 C46 C41 16.5(4)
C48 N45 C46 C41 175.7(4)
N40 C41 C46 N47 -135.1(3)
N42 C41 C46 N47 -15.8(4)
N40 C41 C46 N45 -16.5(4)
N42 C41 C46 N45 102.8(4)
O44 C44 N47 C46 178.8(4)
N42 C44 N47 C46 -1.8(5)
O44 C44 N47 C49 -1.8(7)
N42 C44 N47 C49 177.6(3)
N45 C46 N47 C44 -99.3(4)
C41 C46 N47 C44 11.6(4)
N45 C46 N47 C49 81.3(5)
C41 C46 N47 C49 -167.9(4)
C43 N45 C48 N50 -118.6(4)
C46 N45 C48 N50 84.2(5)
C44 N47 C49 N52 86.5(5)
C46 N47 C49 N52 -94.1(5)
N45 C48 N50 C53 97.2(4)
N45 C48 N50 C51 -92.3(4)
C53 N50 C51 N52 -108.3(4)
C48 N50 C51 N52 80.4(5)
C53 N50 C51 C56 2.4(4)
C48 N50 C51 C56 -169.0(3)
N47 C49 N52 C54 -110.1(4)
N47 C49 N52 C51 83.4(5)
N50 C51 N52 C54 119.9(4)
C56 C51 N52 C54 8.5(4)
N50 C51 N52 C49 -72.5(5)
C56 C51 N52 C49 176.1(3)
C51 N50 C53 O53 -175.8(4)
C48 N50 C53 O53 -4.3(6)
C51 N50 C53 N55 3.2(5)
C48 N50 C53 N55 174.7(3)
C49 N52 C54 O54 5.3(7)
C51 N52 C54 O54 173.0(4)
C49 N52 C54 N57 -173.0(3)
C51 N52 C54 N57 -5.3(5)
O53 C53 N55 C58 3.2(6)
N50 C53 N55 C58 -175.8(3)
O53 C53 N55 C56 170.9(4)
N50 C53 N55 C56 -8.1(5)
C53 N55 C56 N57 121.3(4)
C58 N55 C56 N57 -71.1(5)
C53 N55 C56 C51 9.2(4)
C58 N55 C56 C51 176.8(3)
N50 C51 C56 N57 -127.6(3)
N52 C51 C56 N57 -8.0(4)
N50 C51 C56 N55 -6.6(4)
N52 C51 C56 N55 113.0(3)
O54 C54 N57 C56 -179.0(4)
N52 C54 N57 C56 -0.6(5)
O54 C54 N57 C59 -2.5(6)
N52 C54 N57 C59 175.8(3)
N55 C56 N57 C54 -105.7(4)
C51 C56 N57 C54 5.7(4)
N55 C56 N57 C59 78.0(5)
C51 C56 N57 C59 -170.6(3)
C53 N55 C58 N60 -112.1(4)
C56 N55 C58 N60 81.6(5)
C54 N57 C59 N62 96.4(5)
C56 N57 C59 N62 -87.7(5)
N55 C58 N60 C63 103.4(5)
N55 C58 N60 C61 -90.4(5)
C63 N60 C61 N62 -112.1(4)
C58 N60 C61 N62 80.8(5)
C63 N60 C61 C66 -0.9(5)
C58 N60 C61 C66 -168.1(4)
N60 C61 N62 C64 109.8(4)
C66 C61 N62 C64 -1.6(5)
N60 C61 N62 C59 -73.8(5)
C66 C61 N62 C59 174.7(4)
N57 C59 N62 C64 -102.3(5)
N57 C59 N62 C61 81.6(5)
C58 N60 C63 O63 -9.6(7)
C61 N60 C63 O63 -177.3(4)
C58 N60 C63 N65 171.0(4)
C61 N60 C63 N65 3.2(5)
C61 N62 C64 O64 -179.2(5)
C59 N62 C64 O64 4.4(7)
C61 N62 C64 N67 3.7(5)
C59 N62 C64 N67 -172.7(4)
O63 C63 N65 C66 176.1(5)
N60 C63 N65 C66 -4.4(5)
C63 N65 C66 N67 114.8(4)
C63 N65 C66 C61 3.7(5)
N62 C61 C66 N67 -0.9(4)
N60 C61 C66 N67 -121.3(4)
N62 C61 C66 N65 118.9(4)
N60 C61 C66 N65 -1.5(4)
O64 C64 N67 C66 178.5(5)
N62 C64 N67 C66 -4.4(5)
N65 C66 N67 C64 -107.9(4)
C61 C66 N67 C64 3.3(5)
